data_8106480
loop_
_publ_author_name
'Radi, Smaail'
'Tighadouini, Said'
'Eddike, Driss'
'Tillard, Monique'
'Mabkhot, Yahia N.'

_publ_section_title
;
 Crystal structure of
 (Z)-1-(1,5-dimethyl-1H-pyrazol-3-yl)-3-hydroxy-3-(4-methoxyphenyl)prop-2-en-1-one,
 C15H16N2O3
;
_journal_issue 2
_journal_name_full 'Zeitschrift f\"ur Kristallographie - New Crystal Structures'
_journal_page_first 199
_journal_page_last 200
_journal_paper_doi 10.1515/ncrs-2016-0190
_journal_volume 232
_journal_year 2017
_chemical_formula_moiety
;
'C15 H16 N2 O3'
;
_chemical_formula_sum 'C15 H16 N2 O3'
_chemical_formula_weight 272.30
_space_group_crystal_system monoclinic
_space_group_IT_number 14
_space_group_name_Hall '-P 2ybc'
_space_group_name_H-M_alt 'P 1 21/c 1'
_atom_sites_solution_hydrogens mixed
_cell_angle_alpha 90
_cell_angle_beta 117.43(2)
_cell_angle_gamma 90
_cell_formula_units_Z 4
_cell_length_a 11.223(2)
_cell_length_b 11.9339(15)
_cell_length_c 11.945(2)
_cell_measurement_reflns_used 10796
_cell_measurement_temperature 300(2)
_cell_measurement_theta_max 27.947
_cell_measurement_theta_min 2.045
_cell_volume 1420.0(5)
_computing_cell_refinement 'CrysAlisRed 171 Oxford Diffraction,2009'
_computing_data_collection 'CrysAlis 171 Oxford Diffraction,2009'
_computing_data_reduction 'CrysAlisRed 171 Oxford Diffraction,2009'
_computing_molecular_graphics 'ortep3 for windows (Farrugia, 2012)'
_computing_structure_refinement 'SHELXL-2013 (Sheldrick, 2013)'
_computing_structure_solution 'SHELXS-97, Sheldrick 1997'
_diffrn_ambient_temperature 300(2)
_diffrn_detector 'CCD plate'
_diffrn_detector_type Sapphire3
_diffrn_measured_fraction_theta_full 1.000
_diffrn_measured_fraction_theta_max 0.961
_diffrn_measurement_device_type 'Xcalibur, Sapphire3, Gemini'
_diffrn_measurement_method 'omega scan'
_diffrn_radiation_type MoK\a
_diffrn_radiation_wavelength 0.71073
_diffrn_reflns_av_R_equivalents 0.0234
_diffrn_reflns_av_unetI/netI 0.0271
_diffrn_reflns_Laue_measured_fraction_full 1.000
_diffrn_reflns_Laue_measured_fraction_max 0.961
_diffrn_reflns_limit_h_max 14
_diffrn_reflns_limit_h_min -13
_diffrn_reflns_limit_k_max 15
_diffrn_reflns_limit_k_min -14
_diffrn_reflns_limit_l_max 15
_diffrn_reflns_limit_l_min -15
_diffrn_reflns_number 10796
_diffrn_reflns_point_group_measured_fraction_full 1.000
_diffrn_reflns_point_group_measured_fraction_max 0.961
_diffrn_reflns_theta_full 25.242
_diffrn_reflns_theta_max 27.947
_diffrn_reflns_theta_min 2.045
_diffrn_source 'fine-focus sealed tube'
_diffrn_standards_decay_% 0
_diffrn_standards_interval_count 50
_diffrn_standards_number 1
_exptl_absorpt_coefficient_mu 0.090
_exptl_absorpt_correction_type none
_exptl_crystal_colour colorless
_exptl_crystal_density_diffrn 1.274
_exptl_crystal_density_method 'not measured'
_exptl_crystal_description parallepiped
_exptl_crystal_F_000 576
_exptl_crystal_size_max 0.42
_exptl_crystal_size_mid 0.26
_exptl_crystal_size_min 0.25
_refine_diff_density_max 0.125
_refine_diff_density_min -0.132
_refine_diff_density_rms 0.028
_refine_ls_extinction_coef .
_refine_ls_extinction_method none
_refine_ls_goodness_of_fit_ref 1.060
_refine_ls_hydrogen_treatment mixed
_refine_ls_matrix_type full
_refine_ls_number_parameters 192
_refine_ls_number_reflns 3274
_refine_ls_number_restraints 0
_refine_ls_restrained_S_all 1.060
_refine_ls_R_factor_all 0.0852
_refine_ls_R_factor_gt 0.0528
_refine_ls_shift/su_max 0.000
_refine_ls_shift/su_mean 0.000
_refine_ls_structure_factor_coef Fsqd
_refine_ls_weighting_details
;
 w=1/[\s^2^(Fo^2^)+(0.0552P)^2^+0.1452P]
 where P=(Fo^2^+2Fc^2^)/3
;
_refine_ls_weighting_scheme calc
_refine_ls_wR_factor_gt 0.1189
_refine_ls_wR_factor_ref 0.1346
_reflns_Friedel_coverage 0.000
_reflns_Friedel_fraction_full .
_reflns_Friedel_fraction_max .
_reflns_number_gt 2193
_reflns_number_total 3274
_reflns_threshold_expression 'I > 2\s(I)'
_cod_data_source_file suppl_ncrs-2016-0190_suppl.cif
_cod_data_source_block moni67
_cod_original_cell_volume 1419.9(5)
_cod_original_sg_symbol_H-M 'P 21/c'
_cod_database_code 8106480
_shelx_space_group_comment
;
The symmetry employed for this shelxl refinement is uniquely defined
by the following loop, which should always be used as a source of
symmetry information in preference to the above space-group names.
They are only intended as comments.
;
_shelxl_version_number 2013-2

loop_
_space_group_symop_operation_xyz
'x, y, z'
'-x, y+1/2, -z+1/2'
'-x, -y, -z'
'x, -y-1/2, z-1/2'

loop_
_atom_site_label
_atom_site_type_symbol
_atom_site_fract_x
_atom_site_fract_y
_atom_site_fract_z
_atom_site_U_iso_or_equiv
_atom_site_adp_type
_atom_site_occupancy
_atom_site_site_symmetry_order
_atom_site_calc_flag
_atom_site_refinement_flags_posn
_atom_site_refinement_flags_adp
_atom_site_refinement_flags_occupancy
_atom_site_disorder_assembly
_atom_site_disorder_group
C1 C 0.33437(18) 0.58646(14) 0.41262(17) 0.0603(4) Uani 1 1 d . . . . .
C2 C 0.44193(19) 0.65956(15) 0.45537(18) 0.0689(5) Uani 1 1 d . . . . .
H13 H 0.4613 0.7043 0.5254 0.083 Uiso 1 1 calc R U . . .
C3 C 0.52015(18) 0.66644(14) 0.39523(17) 0.0638(5) Uani 1 1 d . . . . .
H12 H 0.5917 0.7164 0.4247 0.077 Uiso 1 1 calc R U . . .
C4 C 0.49428(16) 0.59970(13) 0.29052(15) 0.0545(4) Uani 1 1 d . . . . .
C5 C 0.57340(17) 0.60809(14) 0.22126(15) 0.0561(4) Uani 1 1 d . . . . .
C6 C 0.76077(17) 0.67033(13) 0.18904(16) 0.0569(4) Uani 1 1 d . . . . .
C7 C 0.88827(17) 0.72914(14) 0.23243(16) 0.0568(4) Uani 1 1 d . . . . .
C8 C 1.0758(2) 0.80374(15) 0.24927(19) 0.0667(5) Uani 1 1 d . . . . .
C9 C 0.9671(2) 0.74205(15) 0.17018(18) 0.0654(5) Uani 1 1 d . . . . .
H2 H 0.9490 0.7143 0.0912 0.079 Uiso 1 1 calc R U . . .
C10 C 1.1934(2) 0.84747(19) 0.2357(2) 0.0934(7) Uani 1 1 d . . . . .
H3 H 1.1851 0.9271 0.2234 0.140 Uiso 1 1 calc R U . . .
H4 H 1.1959 0.8127 0.1643 0.140 Uiso 1 1 calc R U . . .
H5 H 1.2748 0.8306 0.3106 0.140 Uiso 1 1 calc R U . . .
C11 C 1.1482(2) 0.8853(2) 0.4655(2) 0.0985(8) Uani 1 1 d . . . . .
H6 H 1.1072 0.8925 0.5201 0.148 Uiso 1 1 calc R U . . .
H7 H 1.1658 0.9584 0.4430 0.148 Uiso 1 1 calc R U . . .
H8 H 1.2310 0.8447 0.5083 0.148 Uiso 1 1 calc R U . . .
C12 C 0.69219(17) 0.66641(13) 0.26202(16) 0.0568(4) Uani 1 1 d . . . . .
H9 H 0.7274 0.7037 0.3390 0.068 Uiso 1 1 calc R U . . .
C13 C 0.38824(19) 0.52484(14) 0.25148(16) 0.0625(5) Uani 1 1 d . . . . .
H11 H 0.3704 0.4780 0.1834 0.075 Uiso 1 1 calc R U . . .
C14 C 0.30858(19) 0.51805(14) 0.31091(17) 0.0651(5) Uani 1 1 d . . . . .
H10 H 0.2376 0.4675 0.2826 0.078 Uiso 1 1 calc R U . . .
C15 C 0.1469(2) 0.5168(2) 0.4333(2) 0.0930(7) Uani 1 1 d . . . . .
H14 H 0.0877 0.5323 0.3462 0.140 Uiso 1 1 calc R U . . .
H15 H 0.1003 0.5289 0.4824 0.140 Uiso 1 1 calc R U . . .
H16 H 0.1762 0.4402 0.4420 0.140 Uiso 1 1 calc R U . . .
N1 N 0.94514(15) 0.78047(12) 0.34485(14) 0.0641(4) Uani 1 1 d . . . . .
N2 N 1.05841(15) 0.82513(12) 0.35234(14) 0.0670(4) Uani 1 1 d . . . . .
O1 O 0.26014(14) 0.58896(12) 0.47654(13) 0.0811(4) Uani 1 1 d . . . . .
O2 O 0.52254(13) 0.55531(11) 0.11275(11) 0.0745(4) Uani 1 1 d . . . . .
H1 H 0.6030 0.5720 0.0780 0.112 Uiso 1 1 d R U . . .
O3 O 0.71546(13) 0.62190(10) 0.08166(11) 0.0703(4) Uani 1 1 d . . . . .

loop_
_atom_site_aniso_label
_atom_site_aniso_U_11
_atom_site_aniso_U_22
_atom_site_aniso_U_33
_atom_site_aniso_U_23
_atom_site_aniso_U_13
_atom_site_aniso_U_12
C1 0.0591(11) 0.0560(9) 0.0616(11) -0.0006(8) 0.0241(9) -0.0009(8)
C2 0.0655(12) 0.0710(11) 0.0664(12) -0.0215(9) 0.0271(10) -0.0080(9)
C3 0.0527(11) 0.0657(10) 0.0645(11) -0.0165(9) 0.0199(9) -0.0104(8)
C4 0.0503(10) 0.0520(9) 0.0467(9) -0.0037(7) 0.0101(7) 0.0018(7)
C5 0.0569(11) 0.0529(9) 0.0467(9) -0.0033(7) 0.0137(8) 0.0064(8)
C6 0.0575(11) 0.0512(9) 0.0503(10) 0.0045(7) 0.0147(8) 0.0106(8)
C7 0.0583(11) 0.0531(9) 0.0534(10) 0.0086(8) 0.0211(8) 0.0095(8)
C8 0.0702(13) 0.0645(11) 0.0734(12) 0.0183(9) 0.0399(11) 0.0090(9)
C9 0.0753(13) 0.0638(11) 0.0616(11) 0.0098(9) 0.0353(10) 0.0142(9)
C10 0.0932(17) 0.0935(15) 0.1136(19) 0.0203(13) 0.0648(15) 0.0007(13)
C11 0.0889(17) 0.1195(18) 0.0812(15) -0.0138(13) 0.0341(13) -0.0458(14)
C12 0.0544(11) 0.0586(9) 0.0473(9) -0.0050(7) 0.0148(8) -0.0011(8)
C13 0.0666(12) 0.0563(10) 0.0534(10) -0.0072(8) 0.0180(9) -0.0062(8)
C14 0.0626(12) 0.0560(10) 0.0643(11) -0.0050(8) 0.0186(9) -0.0132(8)
C15 0.0810(16) 0.1043(16) 0.0994(17) -0.0092(13) 0.0463(14) -0.0279(13)
N1 0.0616(10) 0.0703(9) 0.0598(9) 0.0011(7) 0.0274(7) -0.0101(7)
N2 0.0633(10) 0.0734(9) 0.0641(10) 0.0058(7) 0.0290(8) -0.0102(8)
O1 0.0778(10) 0.0871(9) 0.0870(10) -0.0165(7) 0.0452(8) -0.0192(8)
O2 0.0682(9) 0.0894(9) 0.0586(8) -0.0254(7) 0.0231(7) -0.0134(7)
O3 0.0723(9) 0.0768(8) 0.0565(8) -0.0092(6) 0.0251(6) 0.0022(6)

loop_
_atom_type_symbol
_atom_type_description
_atom_type_scat_dispersion_real
_atom_type_scat_dispersion_imag
_atom_type_scat_source
C C 0.0033 0.0016 'International Tables Vol C Tables 4.2.6.8 and 6.1.1.4'
H H 0.0000 0.0000 'International Tables Vol C Tables 4.2.6.8 and 6.1.1.4'
N N 0.0061 0.0033 'International Tables Vol C Tables 4.2.6.8 and 6.1.1.4'
O O 0.0106 0.0060 'International Tables Vol C Tables 4.2.6.8 and 6.1.1.4'

loop_
_geom_angle_atom_site_label_1
_geom_angle_atom_site_label_2
_geom_angle_atom_site_label_3
_geom_angle
_geom_angle_site_symmetry_1
_geom_angle_site_symmetry_3
O1 C1 C14 124.82(16) . .
O1 C1 C2 115.70(16) . .
C14 C1 C2 119.48(17) . .
C3 C2 C1 120.39(16) . .
C3 C2 H13 119.8 . .
C1 C2 H13 119.8 . .
C2 C3 C4 121.12(16) . .
C2 C3 H12 119.4 . .
C4 C3 H12 119.4 . .
C13 C4 C3 117.47(16) . .
C13 C4 C5 120.16(15) . .
C3 C4 C5 122.37(15) . .
O2 C5 C12 120.08(16) . .
O2 C5 C4 115.01(15) . .
C12 C5 C4 124.91(15) . .
O3 C6 C12 121.93(16) . .
O3 C6 C7 116.46(16) . .
C12 C6 C7 121.61(15) . .
N1 C7 C9 110.83(16) . .
N1 C7 C6 120.84(15) . .
C9 C7 C6 128.33(17) . .
N2 C8 C9 105.89(16) . .
N2 C8 C10 122.39(19) . .
C9 C8 C10 131.69(19) . .
C8 C9 C7 105.86(16) . .
C8 C9 H2 127.1 . .
C7 C9 H2 127.1 . .
C8 C10 H3 109.5 . .
C8 C10 H4 109.5 . .
H3 C10 H4 109.5 . .
C8 C10 H5 109.5 . .
H3 C10 H5 109.5 . .
H4 C10 H5 109.5 . .
N2 C11 H6 109.5 . .
N2 C11 H7 109.5 . .
H6 C11 H7 109.5 . .
N2 C11 H8 109.5 . .
H6 C11 H8 109.5 . .
H7 C11 H8 109.5 . .
C5 C12 C6 120.99(15) . .
C5 C12 H9 119.5 . .
C6 C12 H9 119.5 . .
C14 C13 C4 121.70(16) . .
C14 C13 H11 119.2 . .
C4 C13 H11 119.2 . .
C13 C14 C1 119.80(16) . .
C13 C14 H10 120.1 . .
C1 C14 H10 120.1 . .
O1 C15 H14 109.5 . .
O1 C15 H15 109.5 . .
H14 C15 H15 109.5 . .
O1 C15 H16 109.5 . .
H14 C15 H16 109.5 . .
H15 C15 H16 109.5 . .
C7 N1 N2 104.33(14) . .
N1 N2 C8 113.09(16) . .
N1 N2 C11 119.25(16) . .
C8 N2 C11 127.63(17) . .
C1 O1 C15 117.20(15) . .
C5 O2 H1 102.3 . .
C6 O3 H1 99.3 . .

loop_
_geom_bond_atom_site_label_1
_geom_bond_atom_site_label_2
_geom_bond_distance
_geom_bond_site_symmetry_2
C1 O1 1.365(2) .
C1 C14 1.379(2) .
C1 C2 1.382(2) .
C2 C3 1.369(3) .
C2 H13 0.9300 .
C3 C4 1.396(2) .
C3 H12 0.9300 .
C4 C13 1.386(2) .
C4 C5 1.470(2) .
C5 O2 1.3118(19) .
C5 C12 1.379(2) .
C6 O3 1.279(2) .
C6 C12 1.404(2) .
C6 C7 1.458(2) .
C7 N1 1.340(2) .
C7 C9 1.402(2) .
C8 N2 1.356(2) .
C8 C9 1.364(3) .
C8 C10 1.497(3) .
C9 H2 0.9300 .
C10 H3 0.9600 .
C10 H4 0.9600 .
C10 H5 0.9600 .
C11 N2 1.450(3) .
C11 H6 0.9600 .
C11 H7 0.9600 .
C11 H8 0.9600 .
C12 H9 0.9300 .
C13 C14 1.376(3) .
C13 H11 0.9300 .
C14 H10 0.9300 .
C15 O1 1.421(2) .
C15 H14 0.9600 .
C15 H15 0.9600 .
C15 H16 0.9600 .
N1 N2 1.3429(19) .
O2 H1 1.1712 .
O3 H1 1.3784 .

loop_
_geom_torsion_atom_site_label_1
_geom_torsion_atom_site_label_2
_geom_torsion_atom_site_label_3
_geom_torsion_atom_site_label_4
_geom_torsion
_geom_torsion_site_symmetry_1
_geom_torsion_site_symmetry_2
_geom_torsion_site_symmetry_3
_geom_torsion_site_symmetry_4
O1 C1 C2 C3 -177.79(17) . . . .
C14 C1 C2 C3 1.8(3) . . . .
C1 C2 C3 C4 -0.5(3) . . . .
C2 C3 C4 C13 -1.2(3) . . . .
C2 C3 C4 C5 177.74(17) . . . .
C13 C4 C5 O2 10.8(2) . . . .
C3 C4 C5 O2 -168.17(15) . . . .
C13 C4 C5 C12 -169.67(15) . . . .
C3 C4 C5 C12 11.4(3) . . . .
O3 C6 C7 N1 -178.63(14) . . . .
C12 C6 C7 N1 0.8(2) . . . .
O3 C6 C7 C9 1.7(2) . . . .
C12 C6 C7 C9 -178.86(16) . . . .
N2 C8 C9 C7 -0.20(19) . . . .
C10 C8 C9 C7 -178.28(19) . . . .
N1 C7 C9 C8 0.07(19) . . . .
C6 C7 C9 C8 179.79(15) . . . .
O2 C5 C12 C6 -0.1(2) . . . .
C4 C5 C12 C6 -179.65(15) . . . .
O3 C6 C12 C5 1.1(2) . . . .
C7 C6 C12 C5 -178.33(14) . . . .
C3 C4 C13 C14 1.7(3) . . . .
C5 C4 C13 C14 -177.27(16) . . . .
C4 C13 C14 C1 -0.5(3) . . . .
O1 C1 C14 C13 178.24(17) . . . .
C2 C1 C14 C13 -1.3(3) . . . .
C9 C7 N1 N2 0.10(18) . . . .
C6 C7 N1 N2 -179.65(14) . . . .
C7 N1 N2 C8 -0.23(19) . . . .
C7 N1 N2 C11 -178.27(17) . . . .
C9 C8 N2 N1 0.3(2) . . . .
C10 C8 N2 N1 178.58(16) . . . .
C9 C8 N2 C11 178.12(19) . . . .
C10 C8 N2 C11 -3.6(3) . . . .
C14 C1 O1 C15 -1.0(3) . . . .
C2 C1 O1 C15 178.57(17) . . . .
